data_4089216
loop_
_publ_author_name
'Ro\,sca, Sorin-Claudiu'
'Caytan, Elsa'
'Dorcet, Vincent'
'Roisnel, Thierry'
'Carpentier, Jean-Fran\,cois'
'Sarazin, Yann'

_publ_section_title
;
 \p Ligands in Alkaline Earth Complexes
;
_journal_issue 7
_journal_name_full Organometallics
_journal_page_first 1269
_journal_paper_doi 10.1021/acs.organomet.7b00006
_journal_volume 36
_journal_year 2017
_chemical_compound_source 'synthesis as described'
_chemical_formula_moiety 'C32 H60 Ca2 F12 N4 O2 Si4'
_chemical_formula_sum 'C32 H60 Ca2 F12 N4 O2 Si4'
_chemical_formula_weight 953.36
_space_group_IT_number 2
_space_group_name_Hall '-P 1'
_space_group_name_H-M_alt 'P -1'
_symmetry_cell_setting triclinic
_symmetry_Int_Tables_number 2
_symmetry_space_group_name_Hall '-P 1'
_symmetry_space_group_name_H-M 'P -1'
_atom_sites_solution_hydrogens geom
_atom_sites_solution_primary direct
_atom_sites_solution_secondary difmap
_cell_angle_alpha 95.334(9)
_cell_angle_beta 105.458(7)
_cell_angle_gamma 114.326(7)
_cell_formula_units_Z 1
_cell_length_a 10.3552(14)
_cell_length_b 11.165(2)
_cell_length_c 11.811(2)
_cell_measurement_reflns_used 3141
_cell_measurement_temperature 150(2)
_cell_measurement_theta_max 26.6
_cell_measurement_theta_min 2.42
_cell_measurement_wavelength 0.71073
_cell_volume 1166.9(3)
_computing_cell_refinement 'Bruker APEX2 (Bruker, 2006)'
_computing_data_collection 'Bruker APEX2 (Bruker, 2006)'
_computing_data_reduction 'Bruker APEX2 (Bruker, 2006)'
_computing_molecular_graphics 'Ortep-3 for Windows (Farrugia, 1997)'
_computing_publication_material
;
           WinGX publication routines (Farrugia, 2012),
           CRYSCAL (T. Roisnel, local program)
;
_computing_structure_refinement 'SHELXL-97 (Sheldrick, 1997)'
_computing_structure_solution 'SIR97 (Altomare et al., 1999)'
_diffrn_ambient_temperature 150(2)
_diffrn_detector 'CCD plate'
_diffrn_measured_fraction_theta_full 0.981
_diffrn_measured_fraction_theta_max 0.981
_diffrn_measurement_device_type 'APEXII, Bruker-AXS'
_diffrn_measurement_method 'CCD rotation images, thin slices'
_diffrn_radiation_monochromator graphite
_diffrn_radiation_probe x-ray
_diffrn_radiation_type MoK\a
_diffrn_radiation_wavelength 0.71073
_diffrn_reflns_av_R_equivalents 0.0472
_diffrn_reflns_av_unetI/netI 0.063
_diffrn_reflns_limit_h_max 13
_diffrn_reflns_limit_h_min -13
_diffrn_reflns_limit_k_max 14
_diffrn_reflns_limit_k_min -14
_diffrn_reflns_limit_l_max 15
_diffrn_reflns_limit_l_min -15
_diffrn_reflns_number 14772
_diffrn_reflns_theta_full 27.48
_diffrn_reflns_theta_max 27.48
_diffrn_reflns_theta_min 3.06
_exptl_absorpt_coefficient_mu 0.427
_exptl_absorpt_correction_T_max 0.987
_exptl_absorpt_correction_T_min 0.900
_exptl_absorpt_correction_type multi-scan
_exptl_absorpt_process_details
;
  [Sheldrick, G.M. (2002). SADABS Bruker AXS Inc., Madison, Wisconsin, USA]
;
_exptl_crystal_colour colourless
_exptl_crystal_density_diffrn 1.357
_exptl_crystal_density_method 'not measured'
_exptl_crystal_description prism
_exptl_crystal_F_000 500
_exptl_crystal_size_max 0.1
_exptl_crystal_size_mid 0.04
_exptl_crystal_size_min 0.03
_refine_diff_density_max 0.322
_refine_diff_density_min -0.293
_refine_diff_density_rms 0.064
_refine_ls_extinction_method none
_refine_ls_goodness_of_fit_ref 1.024
_refine_ls_hydrogen_treatment mixed
_refine_ls_matrix_type full
_refine_ls_number_parameters 270
_refine_ls_number_reflns 5266
_refine_ls_number_restraints 2
_refine_ls_restrained_S_all 1.024
_refine_ls_R_factor_all 0.0717
_refine_ls_R_factor_gt 0.042
_refine_ls_shift/su_max 0
_refine_ls_shift/su_mean 0
_refine_ls_structure_factor_coef Fsqd
_refine_ls_weighting_details 'calc w=1/[\s^2^(Fo^2^)+(0.0297P)^2^+0.2820P] where P=(Fo^2^+2Fc^2^)/3'
_refine_ls_weighting_scheme calc
_refine_ls_wR_factor_gt 0.0793
_refine_ls_wR_factor_ref 0.0921
_reflns_number_gt 3691
_reflns_number_total 5266
_reflns_threshold_expression >2sigma(I)
_cod_data_source_file om7b00006_si_002.cif
_cod_data_source_block '[4-Ca]2'
_cod_database_code 4089216

loop_
_symmetry_equiv_pos_as_xyz
'x, y, z'
'-x, -y, -z'

loop_
_atom_site_label
_atom_site_type_symbol
_atom_site_fract_x
_atom_site_fract_y
_atom_site_fract_z
_atom_site_U_iso_or_equiv
_atom_site_adp_type
_atom_site_occupancy
_atom_site_symmetry_multiplicity
_atom_site_calc_flag
_atom_site_refinement_flags
_atom_site_disorder_assembly
_atom_site_disorder_group
Ca1 Ca -0.00877(5) 0.05153(5) 0.14717(4) 0.02215(12) Uani 1 1 d . . .
Si1 Si -0.01799(7) 0.35556(7) 0.13737(6) 0.02896(17) Uani 1 1 d . . .
HSI1 H 0.025(3) 0.150(3) 0.411(2) 0.05 Uiso 1 1 d . . .
Si2 Si 0.02350(7) 0.27079(7) 0.37440(6) 0.03190(17) Uani 1 1 d . . .
HSI2 H -0.010(3) 0.307(3) 0.022(2) 0.05 Uiso 1 1 d . . .
N1 N -0.0122(2) 0.24541(19) 0.22448(17) 0.0292(5) Uani 1 1 d . . .
C2 C 0.1394(3) 0.5317(2) 0.1994(2) 0.0372(6) Uani 1 1 d . . .
H2A H 0.1333 0.5719 0.274 0.056 Uiso 1 1 calc R . .
H2B H 0.1312 0.5862 0.14 0.056 Uiso 1 1 calc R . .
H2C H 0.2361 0.529 0.2167 0.056 Uiso 1 1 calc R . .
C3 C -0.1959(3) 0.3735(2) 0.0992(2) 0.0361(6) Uani 1 1 d . . .
H3A H -0.281 0.287 0.0514 0.054 Uiso 1 1 calc R . .
H3B H -0.1878 0.4428 0.0524 0.054 Uiso 1 1 calc R . .
H3C H -0.2117 0.4001 0.1738 0.054 Uiso 1 1 calc R . .
C4 C -0.1223(3) 0.2931(3) 0.4262(2) 0.0463(7) Uani 1 1 d . . .
H4A H -0.1274 0.3748 0.4068 0.069 Uiso 1 1 calc R . .
H4B H -0.0956 0.3016 0.5137 0.069 Uiso 1 1 calc R . .
H4C H -0.2204 0.2145 0.3853 0.069 Uiso 1 1 calc R . .
C5 C 0.2126(3) 0.4115(3) 0.4692(2) 0.0408(6) Uani 1 1 d . . .
H5A H 0.291 0.4017 0.4437 0.061 Uiso 1 1 calc R . .
H5B H 0.2304 0.4078 0.5543 0.061 Uiso 1 1 calc R . .
H5C H 0.215 0.4985 0.4592 0.061 Uiso 1 1 calc R . .
O11 O 0.15981(14) 0.07000(15) 0.04799(13) 0.0244(3) Uani 1 1 d . . .
C12 C 0.3142(2) 0.1382(2) 0.07866(19) 0.0235(5) Uani 1 1 d . . .
C13 C 0.3756(2) 0.2659(3) 0.1793(2) 0.0317(6) Uani 1 1 d . . .
F14 F 0.34510(16) 0.36195(14) 0.13854(13) 0.0438(4) Uani 1 1 d . . .
F15 F 0.31182(15) 0.23710(15) 0.26574(12) 0.0415(4) Uani 1 1 d . . .
F16 F 0.52452(14) 0.32213(15) 0.23527(13) 0.0459(4) Uani 1 1 d . . .
C17 C 0.3819(2) 0.0465(2) 0.1295(2) 0.0297(5) Uani 1 1 d . . .
F18 F 0.36374(16) 0.02254(16) 0.23447(13) 0.0453(4) Uani 1 1 d . . .
F19 F 0.52991(13) 0.09539(15) 0.14814(12) 0.0384(4) Uani 1 1 d . . .
F20 F 0.31495(15) -0.07359(14) 0.05152(13) 0.0436(4) Uani 1 1 d . . .
C21 C 0.3696(2) 0.1749(2) -0.03058(19) 0.0272(5) Uani 1 1 d . A .
H21A H 0.448 0.2702 -0.0065 0.033 Uiso 1 1 calc R . .
H21B H 0.4167 0.1177 -0.0489 0.033 Uiso 1 1 calc R . .
N22 N 0.24954(19) 0.15728(19) -0.14127(16) 0.0243(4) Uani 1 1 d . . .
C23 C 0.2243(3) 0.2789(2) -0.1371(2) 0.0299(5) Uani 1 1 d . A .
H23A H 0.3194 0.3585 -0.1287 0.036 Uiso 1 1 calc R . .
H23B H 0.197 0.294 -0.0647 0.036 Uiso 1 1 calc R . .
C24 C 0.1012(3) 0.2687(2) -0.2483(2) 0.0345(6) Uani 1 1 d . . .
H24A H 0.0927 0.354 -0.2403 0.041 Uiso 1 1 calc R A .
H24B H 0.1301 0.2575 -0.3206 0.041 Uiso 1 1 calc R . .
C25 C -0.0484(3) 0.1534(2) -0.2662(2) 0.0317(6) Uani 1 1 d . . .
H25 H -0.0903 0.1533 -0.2038 0.038 Uiso 1 1 calc R . .
C26 C -0.1270(3) 0.0513(3) -0.3627(2) 0.0357(6) Uani 1 1 d . . .
H26A H -0.0888 0.0479 -0.427 0.043 Uiso 1 1 calc R A .
H26B H -0.2216 -0.0185 -0.3674 0.043 Uiso 1 1 calc R . .
C27A C 0.2892(2) 0.1248(2) -0.2485(2) 0.0284(5) Uani 0.374(5) 1 d P A 1
H27A H 0.2037 0.1054 -0.3218 0.034 Uiso 0.374(5) 1 calc PR A 1
H27B H 0.3 0.0409 -0.2465 0.034 Uiso 0.374(5) 1 calc PR A 1
C28A C 0.4329(3) 0.2332(3) -0.2612(2) 0.0388(6) Uani 0.374(5) 1 d P A 1
H28A H 0.4393 0.3236 -0.2382 0.047 Uiso 0.374(5) 1 calc PR A 1
H28B H 0.5222 0.2315 -0.2054 0.047 Uiso 0.374(5) 1 calc PR A 1
C29A C 0.4339(10) 0.2104(10) -0.3857(8) 0.0385(11) Uani 0.374(5) 1 d PD A 1
H29A H 0.361 0.2199 -0.4476 0.046 Uiso 0.374(5) 1 calc PR A 1
C30A C 0.5300(10) 0.1776(10) -0.4156(9) 0.0494(13) Uani 0.374(5) 1 d PD A 1
H30A H 0.6042 0.1674 -0.3555 0.059 Uiso 0.374(5) 1 calc PR A 1
H30B H 0.5257 0.164 -0.4974 0.059 Uiso 0.374(5) 1 calc PR A 1
C27B C 0.2892(2) 0.1248(2) -0.2485(2) 0.0284(5) Uani 0.626(5) 1 d P A 2
H27C H 0.2037 0.1054 -0.3218 0.034 Uiso 0.626(5) 1 calc PR A 2
H27D H 0.3 0.0409 -0.2465 0.034 Uiso 0.626(5) 1 calc PR A 2
C28B C 0.4329(3) 0.2332(3) -0.2612(2) 0.0388(6) Uani 0.626(5) 1 d P A 2
H28C H 0.4165 0.3112 -0.2812 0.047 Uiso 0.626(5) 1 calc PR A 2
H28D H 0.5169 0.2656 -0.1837 0.047 Uiso 0.626(5) 1 calc PR A 2
C29B C 0.4735(5) 0.1739(6) -0.3610(4) 0.0385(11) Uani 0.626(5) 1 d PD A 2
H29B H 0.4809 0.0921 -0.3582 0.046 Uiso 0.626(5) 1 calc PR A 2
C30B C 0.4985(5) 0.2311(6) -0.4498(4) 0.0494(13) Uani 0.626(5) 1 d PD A 2
H30C H 0.4917 0.3129 -0.4544 0.059 Uiso 0.626(5) 1 calc PR A 2
H30D H 0.5233 0.1908 -0.5097 0.059 Uiso 0.626(5) 1 calc PR A 2

loop_
_atom_site_aniso_label
_atom_site_aniso_U_11
_atom_site_aniso_U_22
_atom_site_aniso_U_33
_atom_site_aniso_U_23
_atom_site_aniso_U_13
_atom_site_aniso_U_12
Ca1 0.0187(2) 0.0222(3) 0.0239(2) 0.00074(19) 0.00728(18) 0.00866(19)
Si1 0.0224(3) 0.0278(4) 0.0338(4) -0.0013(3) 0.0094(3) 0.0106(3)
Si2 0.0323(4) 0.0251(4) 0.0384(4) 0.0024(3) 0.0114(3) 0.0144(3)
N1 0.0245(10) 0.0233(11) 0.0360(11) -0.0026(9) 0.0089(9) 0.0100(9)
C2 0.0282(13) 0.0359(16) 0.0418(15) 0.0087(12) 0.0105(11) 0.0101(12)
C3 0.0295(13) 0.0291(15) 0.0464(16) -0.0006(12) 0.0098(12) 0.0139(12)
C4 0.0492(17) 0.056(2) 0.0402(16) 0.0073(14) 0.0196(14) 0.0279(15)
C5 0.0452(15) 0.0376(16) 0.0357(15) 0.0031(12) 0.0097(12) 0.0188(13)
O11 0.0146(7) 0.0289(9) 0.0254(8) -0.0003(7) 0.0049(6) 0.0084(7)
C12 0.0144(10) 0.0269(13) 0.0257(12) -0.0007(10) 0.0042(9) 0.0090(10)
C13 0.0220(12) 0.0362(15) 0.0330(14) -0.0006(11) 0.0068(10) 0.0128(11)
F14 0.0475(9) 0.0311(9) 0.0455(9) -0.0039(7) 0.0069(7) 0.0191(7)
F15 0.0380(8) 0.0506(10) 0.0318(8) -0.0058(7) 0.0138(7) 0.0182(7)
F16 0.0198(7) 0.0505(10) 0.0449(9) -0.0174(7) -0.0009(6) 0.0083(7)
C17 0.0225(12) 0.0355(15) 0.0311(13) 0.0040(11) 0.0083(10) 0.0143(11)
F18 0.0464(9) 0.0686(12) 0.0405(9) 0.0263(8) 0.0220(7) 0.0370(9)
F19 0.0213(7) 0.0505(10) 0.0455(9) 0.0093(7) 0.0085(6) 0.0203(7)
F20 0.0393(8) 0.0328(9) 0.0542(10) -0.0027(7) 0.0065(7) 0.0203(7)
C21 0.0186(11) 0.0324(14) 0.0296(13) 0.0035(11) 0.0080(10) 0.0115(10)
N22 0.0217(9) 0.0255(11) 0.0258(10) 0.0038(8) 0.0075(8) 0.0117(8)
C23 0.0293(12) 0.0233(13) 0.0340(13) 0.0021(10) 0.0074(11) 0.0119(11)
C24 0.0387(14) 0.0267(14) 0.0377(14) 0.0088(11) 0.0078(11) 0.0175(12)
C25 0.0305(13) 0.0362(15) 0.0316(13) 0.0081(11) 0.0077(11) 0.0198(12)
C26 0.0324(13) 0.0406(16) 0.0328(14) 0.0068(12) 0.0092(11) 0.0167(12)
C27A 0.0247(12) 0.0285(14) 0.0278(13) 0.0010(10) 0.0091(10) 0.0091(11)
C28A 0.0280(13) 0.0440(17) 0.0311(14) 0.0026(12) 0.0114(11) 0.0044(12)
C29A 0.027(3) 0.055(3) 0.036(3) 0.012(2) 0.014(2) 0.0181(18)
C30A 0.033(2) 0.063(4) 0.039(3) 0.007(2) 0.014(2) 0.010(2)
C27B 0.0247(12) 0.0285(14) 0.0278(13) 0.0010(10) 0.0091(10) 0.0091(11)
C28B 0.0280(13) 0.0440(17) 0.0311(14) 0.0026(12) 0.0114(11) 0.0044(12)
C29B 0.027(3) 0.055(3) 0.036(3) 0.012(2) 0.014(2) 0.0181(18)
C30B 0.033(2) 0.063(4) 0.039(3) 0.007(2) 0.014(2) 0.010(2)

loop_
_atom_type_symbol
_atom_type_description
_atom_type_scat_dispersion_real
_atom_type_scat_dispersion_imag
_atom_type_scat_source
C C 0.0033 0.0016 'International Tables Vol C Tables 4.2.6.8 and 6.1.1.4'
H H 0 0 'International Tables Vol C Tables 4.2.6.8 and 6.1.1.4'
N N 0.0061 0.0033 'International Tables Vol C Tables 4.2.6.8 and 6.1.1.4'
O O 0.0106 0.006 'International Tables Vol C Tables 4.2.6.8 and 6.1.1.4'
F F 0.0171 0.0103 'International Tables Vol C Tables 4.2.6.8 and 6.1.1.4'
Si Si 0.0817 0.0704 'International Tables Vol C Tables 4.2.6.8 and 6.1.1.4'
Ca Ca 0.2262 0.3064 'International Tables Vol C Tables 4.2.6.8 and 6.1.1.4'

loop_
_geom_angle_atom_site_label_1
_geom_angle_atom_site_label_2
_geom_angle_atom_site_label_3
_geom_angle
_geom_angle_site_symmetry_1
_geom_angle_site_symmetry_3
N1 Ca1 O11 117.81(6) . .
N1 Ca1 O11 120.35(6) . 2
O11 Ca1 O11 76.10(5) . 2
N1 Ca1 N22 109.81(6) . 2
O11 Ca1 N22 130.23(6) . 2
O11 Ca1 N22 67.91(6) 2 2
N1 Ca1 F15 77.40(5) . .
O11 Ca1 F15 59.80(4) . .
O11 Ca1 F15 135.05(5) 2 .
N22 Ca1 F15 149.81(5) 2 .
N1 Ca1 C25 131.12(7) . 2
O11 Ca1 C25 91.98(6) . 2
O11 Ca1 C25 103.19(6) 2 2
N22 Ca1 C25 65.38(6) 2 2
F15 Ca1 C25 87.51(6) . 2
N1 Ca1 C26 108.07(7) . 2
O11 Ca1 C26 97.82(6) . 2
O11 Ca1 C26 128.19(6) 2 2
N22 Ca1 C26 79.86(6) 2 2
F15 Ca1 C26 70.15(6) . 2
C25 Ca1 C26 25.01(6) 2 2
N1 Ca1 Si2 28.12(5) . .
O11 Ca1 Si2 128.83(4) . .
O11 Ca1 Si2 142.65(4) 2 .
N22 Ca1 Si2 100.10(4) 2 .
F15 Ca1 Si2 72.14(3) . .
C25 Ca1 Si2 103.00(5) 2 .
C26 Ca1 Si2 80.48(5) 2 .
N1 Ca1 Si1 25.15(5) . .
O11 Ca1 Si1 99.93(4) . .
O11 Ca1 Si1 100.48(4) 2 .
N22 Ca1 Si1 119.11(4) 2 .
F15 Ca1 Si1 80.24(3) . .
C25 Ca1 Si1 155.46(5) 2 .
C26 Ca1 Si1 130.91(5) 2 .
Si2 Ca1 Si1 53.03(2) . .
N1 Ca1 Ca1 128.10(5) . 2
O11 Ca1 Ca1 38.15(4) . 2
O11 Ca1 Ca1 37.95(3) 2 2
N22 Ca1 Ca1 99.78(4) 2 2
F15 Ca1 Ca1 97.57(3) . 2
C25 Ca1 Ca1 99.62(5) 2 2
C26 Ca1 Ca1 118.66(5) 2 2
Si2 Ca1 Ca1 154.57(3) . 2
Si1 Ca1 Ca1 103.00(2) . 2
N1 Si1 C3 114.64(10) . .
N1 Si1 C2 115.35(11) . .
C3 Si1 C2 105.80(11) . .
C3 Si1 Ca1 123.52(8) . .
C2 Si1 Ca1 129.28(8) . .
N1 Si1 HSI2 108.4(10) . .
C3 Si1 HSI2 105.3(9) . .
C2 Si1 HSI2 106.6(10) . .
Ca1 Si1 HSI2 73.2(10) . .
N1 Si2 C4 115.04(11) . .
N1 Si2 C5 115.58(11) . .
C4 Si2 C5 108.06(12) . .
C4 Si2 Ca1 131.08(9) . .
C5 Si2 Ca1 120.68(8) . .
N1 Si2 HSI1 107.9(9) . .
C4 Si2 HSI1 104.9(9) . .
C5 Si2 HSI1 104.2(10) . .
Ca1 Si2 HSI1 68.4(9) . .
Si2 N1 Si1 127.46(12) . .
Si2 N1 Ca1 111.96(10) . .
Si1 N1 Ca1 119.60(10) . .
Si1 C2 H2A 109.5 . .
Si1 C2 H2B 109.5 . .
H2A C2 H2B 109.5 . .
Si1 C2 H2C 109.5 . .
H2A C2 H2C 109.5 . .
H2B C2 H2C 109.5 . .
Si1 C3 H3A 109.5 . .
Si1 C3 H3B 109.5 . .
H3A C3 H3B 109.5 . .
Si1 C3 H3C 109.5 . .
H3A C3 H3C 109.5 . .
H3B C3 H3C 109.5 . .
Si2 C4 H4A 109.5 . .
Si2 C4 H4B 109.5 . .
H4A C4 H4B 109.5 . .
Si2 C4 H4C 109.5 . .
H4A C4 H4C 109.5 . .
H4B C4 H4C 109.5 . .
Si2 C5 H5A 109.5 . .
Si2 C5 H5B 109.5 . .
H5A C5 H5B 109.5 . .
Si2 C5 H5C 109.5 . .
H5A C5 H5C 109.5 . .
H5B C5 H5C 109.5 . .
C12 O11 Ca1 135.01(12) . .
C12 O11 Ca1 120.98(12) . 2
Ca1 O11 Ca1 103.90(5) . 2
O11 C12 C17 108.66(18) . .
O11 C12 C13 109.05(16) . .
C17 C12 C13 107.91(18) . .
O11 C12 C21 114.12(17) . .
C17 C12 C21 105.92(16) . .
C13 C12 C21 110.94(19) . .
F14 C13 F16 106.8(2) . .
F14 C13 F15 105.84(18) . .
F16 C13 F15 106.52(18) . .
F14 C13 C12 112.46(19) . .
F16 C13 C12 113.84(18) . .
F15 C13 C12 110.88(19) . .
C13 F15 Ca1 108.21(12) . .
F18 C17 F20 106.8(2) . .
F18 C17 F19 106.24(18) . .
F20 C17 F19 106.27(17) . .
F18 C17 C12 113.29(18) . .
F20 C17 C12 109.79(18) . .
F19 C17 C12 113.93(19) . .
N22 C21 C12 114.13(16) . .
N22 C21 H21A 108.7 . .
C12 C21 H21A 108.7 . .
N22 C21 H21B 108.7 . .
C12 C21 H21B 108.7 . .
H21A C21 H21B 107.6 . .
C21 N22 C23 110.29(17) . .
C21 N22 C27A 109.10(16) . .
C23 N22 C27A 113.00(18) . .
C21 N22 Ca1 106.33(13) . 2
C23 N22 Ca1 110.13(12) . 2
C27A N22 Ca1 107.74(13) . 2
N22 C23 C24 113.61(19) . .
N22 C23 H23A 108.8 . .
C24 C23 H23A 108.8 . .
N22 C23 H23B 108.8 . .
C24 C23 H23B 108.8 . .
H23A C23 H23B 107.7 . .
C25 C24 C23 112.6(2) . .
C25 C24 H24A 109.1 . .
C23 C24 H24A 109.1 . .
C25 C24 H24B 109.1 . .
C23 C24 H24B 109.1 . .
H24A C24 H24B 107.8 . .
C26 C25 C24 124.9(2) . .
C26 C25 Ca1 83.76(15) . 2
C24 C25 Ca1 107.32(14) . 2
C26 C25 H25 117.5 . .
C24 C25 H25 117.5 . .
Ca1 C25 H25 78.2 2 .
C25 C26 H26A 120 . .
C25 C26 H26B 120 . .
H26A C26 H26B 120 . .
N22 C27A C28A 116.85(19) . .
N22 C27A H27A 108.1 . .
C28A C27A H27A 108.1 . .
N22 C27A H27B 108.1 . .
C28A C27A H27B 108.1 . .
H27A C27A H27B 107.3 . .
C29A C28A C27A 111.3(4) . .
C29A C28A H28A 109.4 . .
C27A C28A H28A 109.4 . .
C29A C28A H28B 109.4 . .
C27A C28A H28B 109.4 . .
H28A C28A H28B 108 . .
C30A C29A C28A 123.4(9) . .
C30A C29A H29A 118.3 . .
C28A C29A H29A 118.3 . .
C29A C30A H30A 120 . .
C29A C30A H30B 120 . .
H30A C30A H30B 120 . .
C30B C29B H29B 118.6 . .
C29B C30B H30C 120 . .
C29B C30B H30D 120 . .
H30C C30B H30D 120 . .

loop_
_geom_bond_atom_site_label_1
_geom_bond_atom_site_label_2
_geom_bond_distance
_geom_bond_site_symmetry_2
Ca1 N1 2.2879(19) .
Ca1 O11 2.3023(14) .
Ca1 O11 2.3127(15) 2
Ca1 N22 2.5970(19) 2
Ca1 F15 2.9309(15) .
Ca1 C25 2.972(2) 2
Ca1 C26 3.121(2) 2
Ca1 Si2 3.3067(9) .
Ca1 Si1 3.4467(10) .
Ca1 Ca1 3.6342(10) 2
Si1 N1 1.685(2) .
Si1 C3 1.875(2) .
Si1 C2 1.875(2) .
Si1 HSI2 1.45(2) .
Si2 N1 1.680(2) .
Si2 C4 1.868(2) .
Si2 C5 1.878(3) .
Si2 HSI1 1.47(2) .
C2 H2A 0.98 .
C2 H2B 0.98 .
C2 H2C 0.98 .
C3 H3A 0.98 .
C3 H3B 0.98 .
C3 H3C 0.98 .
C4 H4A 0.98 .
C4 H4B 0.98 .
C4 H4C 0.98 .
C5 H5A 0.98 .
C5 H5B 0.98 .
C5 H5C 0.98 .
O11 C12 1.379(2) .
O11 Ca1 2.3127(15) 2
C12 C17 1.543(3) .
C12 C13 1.544(3) .
C12 C21 1.569(3) .
C13 F14 1.333(3) .
C13 F16 1.338(2) .
C13 F15 1.352(3) .
C17 F18 1.337(3) .
C17 F20 1.338(3) .
C17 F19 1.343(2) .
C21 N22 1.476(3) .
C21 H21A 0.99 .
C21 H21B 0.99 .
N22 C23 1.484(3) .
N22 C27A 1.489(3) .
N22 Ca1 2.5970(19) 2
C23 C24 1.524(3) .
C23 H23A 0.99 .
C23 H23B 0.99 .
C24 C25 1.494(3) .
C24 H24A 0.99 .
C24 H24B 0.99 .
C25 C26 1.327(3) .
C25 Ca1 2.972(2) 2
C25 H25 0.95 .
C26 H26A 0.95 .
C26 H26B 0.95 .
C27A C28A 1.540(3) .
C27A H27A 0.99 .
C27A H27B 0.99 .
C28A C29A 1.473(9) .
C28A H28A 0.99 .
C28A H28B 0.99 .
C29A C30A 1.309(11) .
C29A H29A 0.95 .
C30A H30A 0.95 .
C30A H30B 0.95 .
C29B C30B 1.306(7) .
C29B H29B 0.95 .
C30B H30C 0.95 .
C30B H30D 0.95 .

loop_
_geom_torsion_atom_site_label_1
_geom_torsion_atom_site_label_2
_geom_torsion_atom_site_label_3
_geom_torsion_atom_site_label_4
_geom_torsion
_geom_torsion_site_symmetry_1
_geom_torsion_site_symmetry_4
O11 Ca1 Si1 N1 -137.87(11) . .
O11 Ca1 Si1 N1 144.59(11) 2 .
N22 Ca1 Si1 N1 74.14(12) 2 .
F15 Ca1 Si1 N1 -81.11(11) . .
C25 Ca1 Si1 N1 -19.98(16) 2 .
C26 Ca1 Si1 N1 -28.34(12) 2 .
Si2 Ca1 Si1 N1 -6.18(11) . .
Ca1 Ca1 Si1 N1 -176.71(11) 2 .
N1 Ca1 Si1 C3 -85.95(14) . .
O11 Ca1 Si1 C3 136.18(11) . .
O11 Ca1 Si1 C3 58.64(11) 2 .
N22 Ca1 Si1 C3 -11.81(11) 2 .
F15 Ca1 Si1 C3 -167.06(10) . .
C25 Ca1 Si1 C3 -105.93(15) 2 .
C26 Ca1 Si1 C3 -114.28(12) 2 .
Si2 Ca1 Si1 C3 -92.13(10) . .
Ca1 Ca1 Si1 C3 97.35(10) 2 .
N1 Ca1 Si1 C2 78.54(15) . .
O11 Ca1 Si1 C2 -59.33(11) . .
O11 Ca1 Si1 C2 -136.87(11) 2 .
N22 Ca1 Si1 C2 152.68(11) 2 .
F15 Ca1 Si1 C2 -2.57(11) . .
C25 Ca1 Si1 C2 58.56(16) 2 .
C26 Ca1 Si1 C2 50.20(12) 2 .
Si2 Ca1 Si1 C2 72.36(10) . .
Ca1 Ca1 Si1 C2 -98.17(10) 2 .
O11 Ca1 Si2 N1 76.36(11) . .
O11 Ca1 Si2 N1 -46.76(12) 2 .
N22 Ca1 Si2 N1 -113.41(11) 2 .
F15 Ca1 Si2 N1 96.70(10) . .
C25 Ca1 Si2 N1 179.74(11) 2 .
C26 Ca1 Si2 N1 168.77(11) 2 .
Si1 Ca1 Si2 N1 5.57(10) . .
Ca1 Ca1 Si2 N1 27.51(11) 2 .
N1 Ca1 Si2 C4 80.40(16) . .
O11 Ca1 Si2 C4 156.76(13) . .
O11 Ca1 Si2 C4 33.64(15) 2 .
N22 Ca1 Si2 C4 -33.02(13) 2 .
F15 Ca1 Si2 C4 177.10(13) . .
C25 Ca1 Si2 C4 -99.87(13) 2 .
C26 Ca1 Si2 C4 -110.83(13) 2 .
Si1 Ca1 Si2 C4 85.97(13) . .
Ca1 Ca1 Si2 C4 107.91(13) 2 .
N1 Ca1 Si2 C5 -94.20(14) . .
O11 Ca1 Si2 C5 -17.83(12) . .
O11 Ca1 Si2 C5 -140.96(12) 2 .
N22 Ca1 Si2 C5 152.39(11) 2 .
F15 Ca1 Si2 C5 2.50(10) . .
C25 Ca1 Si2 C5 85.54(11) 2 .
C26 Ca1 Si2 C5 74.58(11) 2 .
Si1 Ca1 Si2 C5 -88.62(10) . .
Ca1 Ca1 Si2 C5 -66.68(12) 2 .
C4 Si2 N1 Si1 66.65(18) . .
C5 Si2 N1 Si1 -60.43(17) . .
Ca1 Si2 N1 Si1 -168.47(19) . .
C4 Si2 N1 Ca1 -124.88(12) . .
C5 Si2 N1 Ca1 108.03(12) . .
C3 Si1 N1 Si2 -78.51(16) . .
C2 Si1 N1 Si2 44.77(17) . .
Ca1 Si1 N1 Si2 167.7(2) . .
C3 Si1 N1 Ca1 113.80(12) . .
C2 Si1 N1 Ca1 -122.91(11) . .
O11 Ca1 N1 Si2 -121.15(9) . .
O11 Ca1 N1 Si2 149.20(8) 2 .
N22 Ca1 N1 Si2 73.80(10) 2 .
F15 Ca1 N1 Si2 -75.61(9) . .
C25 Ca1 N1 Si2 -0.34(14) 2 .
C26 Ca1 N1 Si2 -11.65(11) 2 .
Si1 Ca1 N1 Si2 -169.48(18) . .
Ca1 Ca1 N1 Si2 -165.40(6) 2 .
O11 Ca1 N1 Si1 48.34(12) . .
O11 Ca1 N1 Si1 -41.32(12) 2 .
N22 Ca1 N1 Si1 -116.71(10) 2 .
F15 Ca1 N1 Si1 93.87(10) . .
C25 Ca1 N1 Si1 169.14(9) 2 .
C26 Ca1 N1 Si1 157.83(10) 2 .
Si2 Ca1 N1 Si1 169.48(18) . .
Ca1 Ca1 N1 Si1 4.08(13) 2 .
N1 Ca1 O11 C12 58.7(2) . .
O11 Ca1 O11 C12 175.9(2) 2 .
N22 Ca1 O11 C12 -139.85(18) 2 .
F15 Ca1 O11 C12 5.00(17) . .
C25 Ca1 O11 C12 -80.96(19) 2 .
C26 Ca1 O11 C12 -56.54(19) 2 .
Si2 Ca1 O11 C12 27.5(2) . .
Si1 Ca1 O11 C12 77.49(18) . .
Ca1 Ca1 O11 C12 175.9(2) 2 .
N1 Ca1 O11 Ca1 -117.25(7) . 2
O11 Ca1 O11 Ca1 0 2 2
N22 Ca1 O11 Ca1 44.21(9) 2 2
F15 Ca1 O11 Ca1 -170.94(8) . 2
C25 Ca1 O11 Ca1 103.10(7) 2 2
C26 Ca1 O11 Ca1 127.51(7) 2 2
Si2 Ca1 O11 Ca1 -148.44(4) . 2
Si1 Ca1 O11 Ca1 -98.45(5) . 2
Ca1 O11 C12 C17 90.0(2) . .
Ca1 O11 C12 C17 -94.62(17) 2 .
Ca1 O11 C12 C13 -27.4(3) . .
Ca1 O11 C12 C13 147.99(14) 2 .
Ca1 O11 C12 C21 -152.09(14) . .
Ca1 O11 C12 C21 23.3(2) 2 .
O11 C12 C13 F14 -73.1(2) . .
C17 C12 C13 F14 168.99(17) . .
C21 C12 C13 F14 53.4(2) . .
O11 C12 C13 F16 165.22(19) . .
C17 C12 C13 F16 47.4(3) . .
C21 C12 C13 F16 -68.3(2) . .
O11 C12 C13 F15 45.1(2) . .
C17 C12 C13 F15 -72.7(2) . .
C21 C12 C13 F15 171.66(17) . .
F14 C13 F15 Ca1 81.39(17) . .
F16 C13 F15 Ca1 -165.19(14) . .
C12 C13 F15 Ca1 -40.84(19) . .
N1 Ca1 F15 C13 -111.45(15) . .
O11 Ca1 F15 C13 21.64(13) . .
O11 Ca1 F15 C13 9.14(17) 2 .
N22 Ca1 F15 C13 140.70(15) 2 .
C25 Ca1 F15 C13 115.38(14) 2 .
C26 Ca1 F15 C13 133.81(15) 2 .
Si2 Ca1 F15 C13 -140.11(14) . .
Si1 Ca1 F15 C13 -85.97(14) . .
Ca1 Ca1 F15 C13 16.01(14) 2 .
O11 C12 C17 F18 -66.4(2) . .
C13 C12 C17 F18 51.7(2) . .
C21 C12 C17 F18 170.54(18) . .
O11 C12 C17 F20 52.9(2) . .
C13 C12 C17 F20 171.03(17) . .
C21 C12 C17 F20 -70.1(2) . .
O11 C12 C17 F19 171.95(17) . .
C13 C12 C17 F19 -69.9(2) . .
C21 C12 C17 F19 48.9(2) . .
O11 C12 C21 N22 12.5(3) . .
C17 C12 C21 N22 132.00(19) . .
C13 C12 C21 N22 -111.2(2) . .
C12 C21 N22 C23 84.2(2) . .
C12 C21 N22 C27A -151.11(18) . .
C12 C21 N22 Ca1 -35.2(2) . 2
C21 N22 C23 C24 -179.84(18) . .
C27A N22 C23 C24 57.8(2) . .
Ca1 N22 C23 C24 -62.8(2) 2 .
N22 C23 C24 C25 60.3(3) . .
C23 C24 C25 C26 -119.7(3) . .
C23 C24 C25 Ca1 -25.2(2) . 2
C21 N22 C27A C28A -62.8(3) . .
C23 N22 C27A C28A 60.2(3) . .
Ca1 N22 C27A C28A -177.88(17) 2 .
N22 C27A C28A C29A -161.5(4) . .
C27A C28A C29A C30A -113.7(9) . .
